data_2013541
loop_
_publ_author_name
'Ma, Jian-Fang'
'Yang, Jin'
'Liu, Jing-Fu'

_publ_section_title
;
 A novel Cd^II^ coordination polymer with
 1,1'-(1,4-butanediyl)diimidazole
;
_journal_issue 11
_journal_name_full 'Acta Crystallographica Section C'
_journal_page_first m482
_journal_page_last m483
_journal_paper_doi 10.1107/S0108270103022443
_journal_volume 59
_journal_year 2003
_chemical_formula_iupac '[Cd Cl2 (C10 H14 N4)2]'
_chemical_formula_moiety 'C20 H28 Cd Cl2 N8'
_chemical_formula_sum 'C20 H28 Cd Cl2 N8'
_chemical_formula_weight 563.80
_chemical_name_systematic
;
poly[[dichlorocadmium(II)]-di-\m-1,1'-(1,4-butanediyl)diimidazole]
;
_space_group_IT_number 14
_symmetry_cell_setting monoclinic
_symmetry_space_group_name_Hall '-P 2yn'
_symmetry_space_group_name_H-M 'P 1 21/n 1'
_atom_sites_solution_hydrogens geom
_atom_sites_solution_primary direct
_atom_sites_solution_secondary difmap
_audit_creation_method SHELXL97
_cell_angle_alpha 90
_cell_angle_beta 112.11(3)
_cell_angle_gamma 90
_cell_formula_units_Z 2
_cell_length_a 7.6488(15)
_cell_length_b 18.732(4)
_cell_length_c 8.6668(17)
_cell_measurement_reflns_used 7161
_cell_measurement_temperature 293(2)
_cell_measurement_theta_max 27.47
_cell_measurement_theta_min 2.17
_cell_volume 1150.4(5)
_computing_cell_refinement PROCESS-AUTO
_computing_data_collection 'PROCESS-AUTO (Rigaku, 1998)'
_computing_data_reduction PROCESS-AUTO
_computing_molecular_graphics 'SHELXTL-Plus (Sheldrick, 1990)'
_computing_structure_refinement 'SHELXL97 (Sheldrick, 1997)'
_computing_structure_solution 'SHELXS97 (Sheldrick, 1997)'
_diffrn_ambient_temperature 293(2)
_diffrn_detector_area_resol_mean 10.0
_diffrn_measured_fraction_theta_full 0.981
_diffrn_measured_fraction_theta_max 0.971
_diffrn_measurement_device_type 'Rigaku R-AXIS Rapid'
_diffrn_measurement_method \w
_diffrn_radiation_monochromator graphite
_diffrn_radiation_source rotor-target
_diffrn_radiation_type MoK\a
_diffrn_radiation_wavelength 0.71073
_diffrn_reflns_av_R_equivalents 0.020
_diffrn_reflns_av_sigmaI/netI 0.025
_diffrn_reflns_limit_h_max 9
_diffrn_reflns_limit_h_min 0
_diffrn_reflns_limit_k_max 24
_diffrn_reflns_limit_k_min 0
_diffrn_reflns_limit_l_max 10
_diffrn_reflns_limit_l_min -10
_diffrn_reflns_number 9903
_diffrn_reflns_theta_full 25.00
_diffrn_reflns_theta_max 27.47
_diffrn_reflns_theta_min 2.17
_diffrn_standards_decay_% none
_exptl_absorpt_coefficient_mu 1.207
_exptl_absorpt_correction_T_max 0.874
_exptl_absorpt_correction_T_min 0.703
_exptl_absorpt_correction_type multi-scan
_exptl_absorpt_process_details '(ABSCOR; Higashi, 1995)'
_exptl_crystal_colour colourless
_exptl_crystal_density_diffrn 1.628
_exptl_crystal_density_meas ?
_exptl_crystal_density_method 'not measured'
_exptl_crystal_description prism
_exptl_crystal_F_000 572
_exptl_crystal_size_max 0.24
_exptl_crystal_size_mid 0.23
_exptl_crystal_size_min 0.11
_refine_diff_density_max 0.46
_refine_diff_density_min -0.35
_refine_ls_extinction_method none
_refine_ls_goodness_of_fit_ref 1.021
_refine_ls_hydrogen_treatment constr
_refine_ls_matrix_type full
_refine_ls_number_parameters 142
_refine_ls_number_reflns 2554
_refine_ls_number_restraints 0
_refine_ls_restrained_S_all 1.021
_refine_ls_R_factor_all 0.031
_refine_ls_R_factor_gt 0.022
_refine_ls_shift/su_max 0.000
_refine_ls_shift/su_mean 0.000
_refine_ls_structure_factor_coef Fsqd
_refine_ls_weighting_details 'calc w = 1/[\s^2^(Fo^2^)+(0.0416P)^2^] where P=(Fo^2^+2Fc^2^)/3'
_refine_ls_weighting_scheme calc
_refine_ls_wR_factor_gt 0.064
_refine_ls_wR_factor_ref 0.066
_reflns_number_gt 2038
_reflns_number_total 2554
_reflns_threshold_expression I>2\s(I)
_cod_data_source_file av1149.cif
_cod_data_source_block I
_cod_depositor_comments
;
The following automatic conversions were performed:

'_exptl_crystal_density_meas' value 'not measured' was changed to '?'
- the value is perceived as not measured.

Automatic conversion script
Id: cif_fix_values 3008 2015-01-20 13:52:24Z robertas 
;
_cod_original_sg_symbol_H-M 'P 21/n'
_cod_database_code 2013541
_cod_database_fobs_code 2013541

loop_
_symmetry_equiv_pos_as_xyz
'x, y, z'
'-x+1/2, y+1/2, -z+1/2'
'-x, -y, -z'
'x-1/2, -y-1/2, z-1/2'

loop_
_atom_site_label
_atom_site_fract_x
_atom_site_fract_y
_atom_site_fract_z
_atom_site_U_iso_or_equiv
_atom_site_adp_type
_atom_site_calc_flag
_atom_site_refinement_flags
_atom_site_occupancy
_atom_site_disorder_assembly
_atom_site_disorder_group
_atom_site_type_symbol
C1 0.3327(3) 0.12509(12) 0.0672(3) 0.0365(5) Uani d . 1 . . C
H1 0.4136 0.0918 0.0499 0.044 Uiso calc R 1 . . H
C2 0.0910(4) 0.17421(13) 0.0860(4) 0.0555(8) Uani d . 1 . . C
H2 -0.0304 0.1812 0.0835 0.067 Uiso calc R 1 . . H
C3 0.2268(4) 0.22421(13) 0.1279(4) 0.0558(7) Uani d . 1 . . C
H3 0.2173 0.2710 0.1594 0.067 Uiso calc R 1 . . H
C4 0.5695(4) 0.22336(15) 0.1569(4) 0.0589(8) Uani d . 1 . . C
H4A 0.6497 0.1881 0.1341 0.071 Uiso calc R 1 . . H
H4B 0.6226 0.2334 0.2754 0.071 Uiso calc R 1 . . H
C5 0.5737(4) 0.28992(13) 0.0652(4) 0.0467(6) Uani d . 1 . . C
H5A 0.4923 0.3252 0.0860 0.056 Uiso calc R 1 . . H
H5B 0.5245 0.2800 -0.0533 0.056 Uiso calc R 1 . . H
C6 0.7703(3) 0.32020(13) 0.1162(4) 0.0461(6) Uani d . 1 . . C
H6A 0.8255 0.3225 0.2369 0.055 Uiso calc R 1 . . H
H6B 0.8457 0.2872 0.0809 0.055 Uiso calc R 1 . . H
C7 0.7850(4) 0.39189(14) 0.0497(4) 0.0554(7) Uani d . 1 . . C
H7A 0.7271 0.3909 -0.0709 0.067 Uiso calc R 1 . . H
H7B 0.7166 0.4261 0.0896 0.067 Uiso calc R 1 . . H
C8 1.0895(3) 0.43827(13) 0.2529(3) 0.0391(5) Uani d . 1 . . C
H8 1.0474 0.4430 0.3401 0.047 Uiso calc R 1 . . H
C9 1.0942(4) 0.41563(12) 0.0090(3) 0.0408(5) Uani d . 1 . . C
H9 1.0596 0.4020 -0.1017 0.049 Uiso calc R 1 . . H
C10 1.2638(3) 0.44015(11) 0.1104(3) 0.0374(5) Uani d . 1 . . C
H10 1.3673 0.4467 0.0803 0.045 Uiso calc R 1 . . H
N1 0.1572(3) 0.11152(10) 0.0476(3) 0.0374(4) Uani d . 1 . . N
N2 0.3813(3) 0.19260(10) 0.1149(3) 0.0405(5) Uani d . 1 . . N
N3 1.2615(2) 0.45398(10) 0.2644(2) 0.0339(4) Uani d . 1 . . N
N4 0.9821(3) 0.41468(10) 0.1007(2) 0.0379(4) Uani d . 1 . . N
Cd1 0.0000 0.0000 0.0000 0.02934(8) Uani d S 1 . . Cd
Cl1 -0.19637(8) 0.04189(4) 0.17972(7) 0.04375(15) Uani d . 1 . . Cl

loop_
_atom_site_aniso_label
_atom_site_aniso_U_11
_atom_site_aniso_U_22
_atom_site_aniso_U_33
_atom_site_aniso_U_12
_atom_site_aniso_U_13
_atom_site_aniso_U_23
C1 0.0314(12) 0.0367(11) 0.0435(12) 0.0011(9) 0.0163(10) 0.0052(10)
C2 0.0380(15) 0.0359(13) 0.102(2) 0.0000(11) 0.0371(16) 0.0000(14)
C3 0.0499(17) 0.0323(12) 0.095(2) -0.0025(11) 0.0387(16) -0.0034(14)
C4 0.0301(14) 0.0548(16) 0.080(2) -0.0118(12) 0.0074(13) 0.0210(15)
C5 0.0352(13) 0.0378(13) 0.0602(16) -0.0094(10) 0.0100(12) 0.0050(12)
C6 0.0294(13) 0.0393(13) 0.0623(16) -0.0059(10) 0.0090(11) 0.0084(12)
C7 0.0314(14) 0.0502(15) 0.0646(17) -0.0154(11) -0.0050(12) 0.0120(13)
C8 0.0296(12) 0.0516(14) 0.0341(11) -0.0121(10) 0.0098(9) -0.0032(10)
C9 0.0510(16) 0.0341(12) 0.0325(11) -0.0050(11) 0.0103(11) -0.0046(9)
C10 0.0395(13) 0.0331(12) 0.0447(12) -0.0002(9) 0.0216(10) -0.0029(10)
N1 0.0294(10) 0.0337(10) 0.0499(11) -0.0011(8) 0.0160(9) 0.0014(8)
N2 0.0290(10) 0.0363(10) 0.0555(12) -0.0034(8) 0.0151(9) 0.0091(9)
N3 0.0256(9) 0.0386(10) 0.0345(9) -0.0061(8) 0.0079(7) -0.0032(8)
N4 0.0299(10) 0.0352(10) 0.0393(10) -0.0105(8) 0.0025(8) 0.0037(8)
Cd1 0.02116(12) 0.02982(12) 0.03409(12) 0.00207(9) 0.00704(8) 0.00272(9)
Cl1 0.0361(3) 0.0559(4) 0.0443(3) 0.0085(3) 0.0209(2) 0.0035(3)

loop_
_atom_type_symbol
_atom_type_description
_atom_type_scat_dispersion_real
_atom_type_scat_dispersion_imag
_atom_type_scat_source
C C 0.0033 0.0016 'International Tables Vol C Tables 4.2.6.8 and 6.1.1.4'
H H 0.0000 0.0000 'International Tables Vol C Tables 4.2.6.8 and 6.1.1.4'
N N 0.0061 0.0033 'International Tables Vol C Tables 4.2.6.8 and 6.1.1.4'
Cd Cd -0.8075 1.2024 'International Tables Vol C Tables 4.2.6.8 and 6.1.1.4'
Cl Cl 0.1484 0.1585 'International Tables Vol C Tables 4.2.6.8 and 6.1.1.4'

loop_
_geom_angle_atom_site_label_1
_geom_angle_atom_site_label_2
_geom_angle_atom_site_label_3
_geom_angle_site_symmetry_1
_geom_angle_site_symmetry_3
_geom_angle
_geom_angle_publ_flag
N1 C1 N2 . . 112.0(2) ?
N1 C1 H1 . . 124.0 ?
N2 C1 H1 . . 124.0 ?
C3 C2 N1 . . 110.2(2) ?
C3 C2 H2 . . 124.9 ?
N1 C2 H2 . . 124.9 ?
C2 C3 N2 . . 106.3(2) ?
C2 C3 H3 . . 126.8 ?
N2 C3 H3 . . 126.8 ?
N2 C4 C5 . . 114.5(2) ?
N2 C4 H4A . . 108.6 ?
C5 C4 H4A . . 108.6 ?
N2 C4 H4B . . 108.6 ?
C5 C4 H4B . . 108.6 ?
H4A C4 H4B . . 107.6 ?
C4 C5 C6 . . 112.2(2) ?
C4 C5 H5A . . 109.2 ?
C6 C5 H5A . . 109.2 ?
C4 C5 H5B . . 109.2 ?
C6 C5 H5B . . 109.2 ?
H5A C5 H5B . . 107.9 ?
C7 C6 C5 . . 116.1(2) ?
C7 C6 H6A . . 108.3 ?
C5 C6 H6A . . 108.3 ?
C7 C6 H6B . . 108.3 ?
C5 C6 H6B . . 108.3 ?
H6A C6 H6B . . 107.4 ?
N4 C7 C6 . . 111.5(2) ?
N4 C7 H7A . . 109.3 ?
C6 C7 H7A . . 109.3 ?
N4 C7 H7B . . 109.3 ?
C6 C7 H7B . . 109.3 ?
H7A C7 H7B . . 108.0 ?
N3 C8 N4 . . 111.9(2) ?
N3 C8 H8 . . 124.0 ?
N4 C8 H8 . . 124.0 ?
C10 C9 N4 . . 106.57(19) ?
C10 C9 H9 . . 126.7 ?
N4 C9 H9 . . 126.7 ?
C9 C10 N3 . . 109.8(2) ?
C9 C10 H10 . . 125.1 ?
N3 C10 H10 . . 125.1 ?
C1 N1 C2 . . 104.9(2) ?
C1 N1 Cd1 . . 128.38(15) ?
C2 N1 Cd1 . . 126.09(15) ?
C1 N2 C3 . . 106.65(19) ?
C1 N2 C4 . . 125.6(2) ?
C3 N2 C4 . . 127.6(2) ?
C8 N3 C10 . . 105.34(18) ?
C8 N3 Cd1 . 2_655 125.41(15) ?
C10 N3 Cd1 . 2_655 129.20(15) ?
C8 N4 C9 . . 106.35(19) ?
C8 N4 C7 . . 124.9(2) ?
C9 N4 C7 . . 128.7(2) ?
N3 Cd1 N3 4_465 2_645 180.00(11) ?
N3 Cd1 N1 4_465 . 90.29(7) yes
N3 Cd1 N1 2_645 . 89.71(7) yes
N3 Cd1 N1 4_465 3 89.71(7) ?
N3 Cd1 N1 2_645 3 90.29(7) ?
N1 Cd1 N1 . 3 180.00(4) ?
N3 Cd1 Cl1 4_465 . 88.61(5) yes
N3 Cd1 Cl1 2_645 . 91.39(5) yes
N1 Cd1 Cl1 . . 89.97(5) yes
N1 Cd1 Cl1 3 . 90.03(5) yes
N3 Cd1 Cl1 4_465 3 91.39(5) ?
N3 Cd1 Cl1 2_645 3 88.61(5) ?
N1 Cd1 Cl1 . 3 90.03(5) ?
N1 Cd1 Cl1 3 3 89.97(5) ?
Cl1 Cd1 Cl1 . 3 180.00(3) ?

loop_
_geom_bond_atom_site_label_1
_geom_bond_atom_site_label_2
_geom_bond_site_symmetry_2
_geom_bond_distance
_geom_bond_publ_flag
C1 N1 . 1.312(3) ?
C1 N2 . 1.339(3) ?
C1 H1 . 0.9300 ?
C2 C3 . 1.343(3) ?
C2 N1 . 1.369(3) ?
C2 H2 . 0.9300 ?
C3 N2 . 1.364(3) ?
C3 H3 . 0.9300 ?
C4 N2 . 1.463(3) ?
C4 C5 . 1.485(3) ?
C4 H4A . 0.9700 ?
C4 H4B . 0.9700 ?
C5 C6 . 1.509(3) ?
C5 H5A . 0.9700 ?
C5 H5B . 0.9700 ?
C6 C7 . 1.482(3) ?
C6 H6A . 0.9700 ?
C6 H6B . 0.9700 ?
C7 N4 . 1.466(3) ?
C7 H7A . 0.9700 ?
C7 H7B . 0.9700 ?
C8 N3 . 1.315(3) ?
C8 N4 . 1.339(3) ?
C8 H8 . 0.9300 ?
C9 C10 . 1.345(3) ?
C9 N4 . 1.371(3) ?
C9 H9 . 0.9300 ?
C10 N3 . 1.366(3) ?
C10 H10 . 0.9300 ?
N1 Cd1 . 2.3680(19) yes
N3 Cd1 2_655 2.3317(19) yes
Cd1 Cl1 . 2.6569(8) yes

loop_
_geom_torsion_atom_site_label_1
_geom_torsion_atom_site_label_2
_geom_torsion_atom_site_label_3
_geom_torsion_atom_site_label_4
_geom_torsion_site_symmetry_4
_geom_torsion
N1 C2 C3 N2 . 0.3(4)
N2 C4 C5 C6 . 178.7(3)
C4 C5 C6 C7 . -171.5(3)
C5 C6 C7 N4 . -177.4(2)
N4 C9 C10 N3 . 0.6(3)
N2 C1 N1 C2 . -0.3(3)
N2 C1 N1 Cd1 . -171.22(15)
C3 C2 N1 C1 . 0.0(3)
C3 C2 N1 Cd1 . 171.2(2)
N1 C1 N2 C3 . 0.5(3)
N1 C1 N2 C4 . 176.1(2)
C2 C3 N2 C1 . -0.4(3)
C2 C3 N2 C4 . -176.0(3)
C5 C4 N2 C1 . 127.0(3)
C5 C4 N2 C3 . -58.2(4)
N4 C8 N3 C10 . 0.5(3)
N4 C8 N3 Cd1 2_655 178.23(14)
C9 C10 N3 C8 . -0.6(3)
C9 C10 N3 Cd1 2_655 -178.29(15)
N3 C8 N4 C9 . -0.1(3)
N3 C8 N4 C7 . 179.0(2)
C10 C9 N4 C8 . -0.3(3)
C10 C9 N4 C7 . -179.4(2)
C6 C7 N4 C8 . -75.9(3)
C6 C7 N4 C9 . 103.0(3)
C1 N1 Cd1 N3 4_465 -126.2(2)
C2 N1 Cd1 N3 4_465 64.6(2)
C1 N1 Cd1 N3 2_645 53.8(2)
C2 N1 Cd1 N3 2_645 -115.4(2)
C1 N1 Cd1 Cl1 . 145.2(2)
C2 N1 Cd1 Cl1 . -24.0(2)
C1 N1 Cd1 Cl1 3 -34.8(2)
C2 N1 Cd1 Cl1 3 156.0(2)
